data_1564869
loop_
_publ_author_name
'Zhang, Hong-Bin'
'Zhang, Xiao-Fang'
'Chai, Lan-Qin'
'Tang, Li-Jian'
'Zhang, Hong-Song'

_publ_section_title
;
 Zinc(II) and Cadmium(II) complexes containing imidazole ring: Structural,
 spectroscopic, antibacterial, DFT calculations and Hirshfeld surface
 analysis
;
_journal_name_full 'Inorganica Chimica Acta'
_journal_page_first 119610
_journal_paper_doi 10.1016/j.ica.2020.119610
_journal_volume 507
_journal_year 2020
_chemical_formula_moiety 'C24 H24 Cd N10 O8'
_chemical_formula_sum 'C24 H24 Cd N10 O8'
_chemical_formula_weight 692.93
_space_group_crystal_system monoclinic
_space_group_IT_number 13
_space_group_name_Hall '-P 2yc'
_space_group_name_H-M_alt 'P 1 2/c 1'
_atom_sites_solution_hydrogens mixed
_atom_sites_solution_primary iterative
_cell_angle_alpha 90
_cell_angle_beta 111.631(6)
_cell_angle_gamma 90
_cell_formula_units_Z 2
_cell_length_a 11.6762(7)
_cell_length_b 8.0358(4)
_cell_length_c 15.1245(9)
_cell_measurement_reflns_used 2027
_cell_measurement_temperature 293(2)
_cell_measurement_theta_max 27.0610
_cell_measurement_theta_min 3.7790
_cell_volume 1319.16(14)
_computing_cell_refinement
;
CrysAlisPro, Agilent Technologies,
Version 1.171.36.28 (release 01-02-2013 CrysAlis171 .NET)
(compiled Feb  1 2013,16:14:44)
;
_computing_data_collection
;
CrysAlisPro, Agilent Technologies,
Version 1.171.36.28 (release 01-02-2013 CrysAlis171 .NET)
(compiled Feb  1 2013,16:14:44)
;
_computing_data_reduction
;
CrysAlisPro, Agilent Technologies,
Version 1.171.36.28 (release 01-02-2013 CrysAlis171 .NET)
(compiled Feb  1 2013,16:14:44)
;
_computing_molecular_graphics 'Olex2 1.3 (Dolomanov et al., 2009)'
_computing_publication_material 'Olex2 1.3 (Dolomanov et al., 2009)'
_computing_structure_refinement 'SHELXL 2018/3 (Sheldrick, 2015)'
_computing_structure_solution
;
Superflip  (Palatinus & Chapuis, 2007;Palatinus & van der Lee, 2008;
Palatinus et al., 2012)
;
_diffrn_ambient_temperature 293(2)
_diffrn_detector_area_resol_mean 16.0733
_diffrn_measured_fraction_theta_full 0.997
_diffrn_measured_fraction_theta_max 0.997
_diffrn_measurement_details
;
#__ type_ start__ end____ width___ exp.time_
  1 omega  -17.00   15.00   1.0000   12.0000
omega____ theta____ kappa____ phi______ frames
    -      -24.1983  -99.0000 -150.0000 32

#__ type_ start__ end____ width___ exp.time_
  2 omega   -7.00   42.00   1.0000   12.0000
omega____ theta____ kappa____ phi______ frames
    -       26.8545  -57.0000  150.0000 49

#__ type_ start__ end____ width___ exp.time_
  3 omega   -2.00   39.00   1.0000   12.0000
omega____ theta____ kappa____ phi______ frames
    -       26.8545  -99.0000   90.0000 41

#__ type_ start__ end____ width___ exp.time_
  4 omega   51.00   77.00   1.0000   12.0000
omega____ theta____ kappa____ phi______ frames
    -       26.8545  -99.0000   90.0000 26

#__ type_ start__ end____ width___ exp.time_
  5 omega   18.00   72.00   1.0000   12.0000
omega____ theta____ kappa____ phi______ frames
    -       26.8545   57.0000  150.0000 54

#__ type_ start__ end____ width___ exp.time_
  6 omega  -20.00   66.00   1.0000   12.0000
omega____ theta____ kappa____ phi______ frames
    -       26.8545  -99.0000  -30.0000 86
;
_diffrn_measurement_device_type 'SuperNova, Dual, Cu at zero, Eos'
_diffrn_measurement_method '\w scans'
_diffrn_orient_matrix_UB_11 -0.0185498000
_diffrn_orient_matrix_UB_12 0.0610688000
_diffrn_orient_matrix_UB_13 0.0258813000
_diffrn_orient_matrix_UB_21 -0.0303529000
_diffrn_orient_matrix_UB_22 0.0448187000
_diffrn_orient_matrix_UB_23 -0.0426647000
_diffrn_orient_matrix_UB_31 -0.0548121000
_diffrn_orient_matrix_UB_32 -0.0453810000
_diffrn_orient_matrix_UB_33 -0.0072776000
_diffrn_radiation_monochromator mirror
_diffrn_radiation_type 'Mo K\a'
_diffrn_radiation_wavelength 0.71073
_diffrn_reflns_av_R_equivalents 0.0454
_diffrn_reflns_av_unetI/netI 0.0617
_diffrn_reflns_Laue_measured_fraction_full 0.997
_diffrn_reflns_Laue_measured_fraction_max 0.997
_diffrn_reflns_limit_h_max 13
_diffrn_reflns_limit_h_min -14
_diffrn_reflns_limit_k_max 9
_diffrn_reflns_limit_k_min -9
_diffrn_reflns_limit_l_max 18
_diffrn_reflns_limit_l_min -13
_diffrn_reflns_number 5291
_diffrn_reflns_point_group_measured_fraction_full 0.997
_diffrn_reflns_point_group_measured_fraction_max 0.997
_diffrn_reflns_theta_full 25.242
_diffrn_reflns_theta_max 26.021
_diffrn_reflns_theta_min 3.750
_diffrn_source 'SuperNova (Mo) X-ray Source'
_exptl_absorpt_coefficient_mu 0.899
_exptl_absorpt_correction_T_max 1.00000
_exptl_absorpt_correction_T_min 0.88627
_exptl_absorpt_correction_type multi-scan
_exptl_absorpt_process_details
;
CrysAlisPro, Agilent Technologies,
Version 1.171.36.28 (release 01-02-2013 CrysAlis171 .NET)
(compiled Feb  1 2013,16:14:44)
Empirical absorption correction using spherical harmonics,
 implemented in SCALE3 ABSPACK scaling algorithm.
;
_exptl_crystal_colour 'clear dark yellow'
_exptl_crystal_colour_lustre clear
_exptl_crystal_colour_modifier dark
_exptl_crystal_colour_primary yellow
_exptl_crystal_density_diffrn 1.744
_exptl_crystal_description block
_exptl_crystal_F_000 700
_exptl_crystal_size_max 0.19
_exptl_crystal_size_mid 0.17
_exptl_crystal_size_min 0.14
_refine_diff_density_max 0.868
_refine_diff_density_min -0.476
_refine_diff_density_rms 0.086
_refine_ls_extinction_coef .
_refine_ls_extinction_method none
_refine_ls_goodness_of_fit_ref 1.046
_refine_ls_hydrogen_treatment mixed
_refine_ls_matrix_type full
_refine_ls_number_parameters 200
_refine_ls_number_reflns 2602
_refine_ls_number_restraints 1
_refine_ls_restrained_S_all 1.046
_refine_ls_R_factor_all 0.0469
_refine_ls_R_factor_gt 0.0400
_refine_ls_shift/su_max 0.000
_refine_ls_shift/su_mean 0.000
_refine_ls_structure_factor_coef Fsqd
_refine_ls_weighting_details 'w=1/[\s^2^(Fo^2^)+(0.0404P)^2^+0.4741P] where P=(Fo^2^+2Fc^2^)/3'
_refine_ls_weighting_scheme calc
_refine_ls_wR_factor_gt 0.0946
_refine_ls_wR_factor_ref 0.1016
_reflns_Friedel_coverage 0.000
_reflns_Friedel_fraction_full .
_reflns_Friedel_fraction_max .
_reflns_number_gt 2264
_reflns_number_total 2602
_reflns_threshold_expression 'I > 2\s(I)'
_cod_data_source_file ICA-2020-507-119610.cif
_cod_data_source_block zhanghl_2
_cod_database_code 1564869
_chemical_oxdiff_formula 'C H N S'
_shelx_space_group_comment
;
The symmetry employed for this shelxl refinement is uniquely defined
by the following loop, which should always be used as a source of
symmetry information in preference to the above space-group names.
They are only intended as comments.
;
_reflns_odcompleteness_completeness 99.62
_reflns_odcompleteness_iscentric 1
_reflns_odcompleteness_theta 26.32
_olex2_refinement_description
;
1. Fixed Uiso
 At 1.2 times of:
  All C(H) groups, All N(H) groups
 At 1.5 times of:
  All C(H,H,H) groups
2. Restrained distances
 N2-H2
 0.86 with sigma of 0.01
3.a Ternary CH refined with riding coordinates:
 C8(H8)
3.b Aromatic/amide H refined with riding coordinates:
 N3(H3), C3(H3A), C4(H4), C5(H5), C6(H6), C10(H10), C11(H11)
3.c Idealised Me refined as rotating group:
 C12(H12A,H12B,H12C)
;

loop_
_space_group_symop_operation_xyz
'x, y, z'
'-x, y, -z+1/2'
'-x, -y, -z'
'x, -y, z-1/2'

loop_
_atom_site_label
_atom_site_type_symbol
_atom_site_fract_x
_atom_site_fract_y
_atom_site_fract_z
_atom_site_U_iso_or_equiv
_atom_site_adp_type
_atom_site_occupancy
_atom_site_site_symmetry_order
_atom_site_calc_flag
_atom_site_refinement_flags_posn
_atom_site_refinement_flags_adp
_atom_site_refinement_flags_occupancy
_atom_site_disorder_assembly
_atom_site_disorder_group
Cd1 Cd 1.000000 0.67422(4) 0.750000 0.03386(15) Uani 1 2 d S T P . .
O1 O 0.8598(2) 0.4550(3) 0.75205(16) 0.0369(6) Uani 1 1 d . . . . .
O2 O 0.8404(3) 0.8454(4) 0.7546(3) 0.0841(13) Uani 1 1 d . . . . .
O3 O 0.7756(3) 1.0777(4) 0.7846(3) 0.0759(10) Uani 1 1 d . . . . .
O4 O 0.9629(4) 1.0168(5) 0.8471(4) 0.132(2) Uani 1 1 d . . . . .
N1 N 0.7923(2) 0.3890(4) 0.66911(19) 0.0308(6) Uani 1 1 d . . . . .
N2 N 0.8057(3) 0.1971(4) 0.5508(3) 0.0458(8) Uani 1 1 d D . . . .
H2 H 0.834(4) 0.105(3) 0.579(3) 0.068(16) Uiso 1 1 d D . . . .
N3 N 0.8570(3) 0.6566(4) 0.4365(2) 0.0467(8) Uani 1 1 d . . . . .
H3 H 0.843740 0.698832 0.381392 0.056 Uiso 1 1 calc R U . . .
N4 N 0.9111(3) 0.6368(4) 0.5903(2) 0.0362(7) Uani 1 1 d . . . . .
N5 N 0.8595(3) 0.9800(4) 0.7950(2) 0.0511(8) Uani 1 1 d . . . . .
C1 C 0.6738(3) 0.3713(5) 0.6401(3) 0.0388(8) Uani 1 1 d . . . . .
C2 C 0.6095(3) 0.2891(5) 0.5497(3) 0.0432(9) Uani 1 1 d . . . . .
C3 C 0.4801(4) 0.2895(6) 0.5066(4) 0.0611(13) Uani 1 1 d . . . . .
H3A H 0.433437 0.349983 0.533687 0.073 Uiso 1 1 calc R U . . .
C4 C 0.4229(5) 0.2011(7) 0.4249(4) 0.0786(18) Uani 1 1 d . . . . .
H4 H 0.337387 0.201627 0.396862 0.094 Uiso 1 1 calc R U . . .
C5 C 0.4899(5) 0.1121(7) 0.3843(4) 0.0799(17) Uani 1 1 d . . . . .
H5 H 0.449580 0.052318 0.328770 0.096 Uiso 1 1 calc R U . . .
C6 C 0.6166(5) 0.1097(6) 0.4245(3) 0.0661(13) Uani 1 1 d . . . . .
H6 H 0.661595 0.048329 0.396367 0.079 Uiso 1 1 calc R U . . .
C7 C 0.6766(4) 0.1989(5) 0.5067(3) 0.0447(9) Uani 1 1 d . . . . .
C8 C 0.8613(3) 0.3377(4) 0.6077(2) 0.0331(8) Uani 1 1 d . . . . .
H8 H 0.945506 0.307883 0.648840 0.040 Uiso 1 1 calc R U . . .
C9 C 0.8667(3) 0.4847(5) 0.5495(2) 0.0336(8) Uani 1 1 d . . . . .
C10 C 0.8343(3) 0.4967(5) 0.4545(3) 0.0426(9) Uani 1 1 d . . . . .
H10 H 0.802653 0.412308 0.410068 0.051 Uiso 1 1 calc R U . . .
C11 C 0.9033(3) 0.7361(5) 0.5192(3) 0.0414(9) Uani 1 1 d . . . . .
H11 H 0.926940 0.847372 0.525940 0.050 Uiso 1 1 calc R U . . .
C12 C 0.6109(4) 0.4305(7) 0.7039(3) 0.0597(12) Uani 1 1 d . . . . .
H12A H 0.610574 0.343000 0.747027 0.089 Uiso 1 1 calc R U . . .
H12B H 0.527657 0.461267 0.666383 0.089 Uiso 1 1 calc R U . . .
H12C H 0.653985 0.525209 0.739355 0.089 Uiso 1 1 calc R U . . .

loop_
_atom_site_aniso_label
_atom_site_aniso_U_11
_atom_site_aniso_U_22
_atom_site_aniso_U_33
_atom_site_aniso_U_23
_atom_site_aniso_U_13
_atom_site_aniso_U_12
Cd1 0.0311(2) 0.0409(3) 0.0276(2) 0.000 0.00849(15) 0.000
O1 0.0372(13) 0.0500(16) 0.0235(12) -0.0034(11) 0.0111(10) -0.0082(10)
O2 0.0459(18) 0.066(2) 0.117(3) -0.053(2) 0.0024(19) 0.0098(14)
O3 0.085(2) 0.055(2) 0.088(3) -0.0115(19) 0.034(2) 0.0165(18)
O4 0.082(3) 0.082(3) 0.159(5) -0.012(3) -0.041(3) -0.015(2)
N1 0.0293(14) 0.0398(16) 0.0232(14) 0.0037(13) 0.0096(11) -0.0015(11)
N2 0.0444(18) 0.046(2) 0.0427(19) -0.0089(16) 0.0108(15) 0.0025(15)
N3 0.0425(18) 0.070(2) 0.0261(16) 0.0122(16) 0.0114(14) 0.0005(15)
N4 0.0345(15) 0.0454(18) 0.0296(16) 0.0029(14) 0.0128(13) 0.0030(12)
N5 0.0473(19) 0.049(2) 0.049(2) -0.0063(17) 0.0079(16) -0.0039(16)
C1 0.0309(18) 0.052(2) 0.0346(19) 0.0073(17) 0.0137(15) -0.0028(15)
C2 0.0319(19) 0.051(2) 0.039(2) 0.0087(18) 0.0042(16) -0.0085(16)
C3 0.035(2) 0.079(3) 0.060(3) 0.011(3) 0.006(2) -0.0098(19)
C4 0.048(3) 0.097(4) 0.063(3) 0.019(3) -0.014(2) -0.030(3)
C5 0.080(4) 0.084(4) 0.049(3) -0.003(3) -0.007(3) -0.039(3)
C6 0.077(3) 0.062(3) 0.048(3) -0.013(2) 0.010(2) -0.024(2)
C7 0.048(2) 0.043(2) 0.036(2) 0.0010(17) 0.0066(17) -0.0071(16)
C8 0.0262(16) 0.045(2) 0.0264(17) -0.0044(15) 0.0077(13) 0.0026(13)
C9 0.0269(16) 0.047(2) 0.0281(17) 0.0005(16) 0.0112(13) 0.0032(14)
C10 0.0358(18) 0.065(3) 0.0289(18) -0.0045(18) 0.0141(15) -0.0021(17)
C11 0.040(2) 0.049(2) 0.036(2) 0.0116(18) 0.0158(16) 0.0052(16)
C12 0.039(2) 0.101(4) 0.045(2) 0.006(2) 0.0227(18) 0.006(2)

loop_
_atom_type_symbol
_atom_type_description
_atom_type_scat_dispersion_real
_atom_type_scat_dispersion_imag
_atom_type_scat_source
C C 0.0033 0.0016 'International Tables Vol C Tables 4.2.6.8 and 6.1.1.4'
H H 0.0000 0.0000 'International Tables Vol C Tables 4.2.6.8 and 6.1.1.4'
Cd Cd -0.8075 1.2024 'International Tables Vol C Tables 4.2.6.8 and 6.1.1.4'
N N 0.0061 0.0033 'International Tables Vol C Tables 4.2.6.8 and 6.1.1.4'
O O 0.0106 0.0060 'International Tables Vol C Tables 4.2.6.8 and 6.1.1.4'

loop_
_geom_angle_atom_site_label_1
_geom_angle_atom_site_label_2
_geom_angle_atom_site_label_3
_geom_angle
_geom_angle_site_symmetry_1
_geom_angle_site_symmetry_3
O1 Cd1 O1 86.19(12) 2_756 .
O2 Cd1 O1 82.97(11) . .
O2 Cd1 O1 169.13(11) 2_756 .
O2 Cd1 O1 82.97(11) 2_756 2_756
O2 Cd1 O1 169.13(11) . 2_756
O2 Cd1 O2 107.89(19) . 2_756
N4 Cd1 O1 86.31(9) 2_756 .
N4 Cd1 O1 86.31(9) . 2_756
N4 Cd1 O1 82.57(9) . .
N4 Cd1 O1 82.57(9) 2_756 2_756
N4 Cd1 O2 93.04(13) 2_756 2_756
N4 Cd1 O2 95.91(13) . 2_756
N4 Cd1 O2 93.04(12) . .
N4 Cd1 O2 95.91(13) 2_756 .
N4 Cd1 N4 164.77(16) . 2_756
N1 O1 Cd1 116.81(18) . .
N5 O2 Cd1 122.4(3) . .
O1 N1 C8 115.5(2) . .
C1 N1 O1 123.6(3) . .
C1 N1 C8 120.8(3) . .
C7 N2 H2 113(3) . .
C7 N2 C8 116.7(3) . .
C8 N2 H2 112(3) . .
C10 N3 H3 126.0 . .
C11 N3 H3 126.0 . .
C11 N3 C10 107.9(3) . .
C9 N4 Cd1 122.8(2) . .
C11 N4 Cd1 131.0(3) . .
C11 N4 C9 105.7(3) . .
O3 N5 O2 121.1(4) . .
O4 N5 O2 119.7(4) . .
O4 N5 O3 119.2(4) . .
N1 C1 C2 119.0(3) . .
N1 C1 C12 117.8(3) . .
C2 C1 C12 123.2(3) . .
C3 C2 C1 121.9(4) . .
C7 C2 C1 119.4(3) . .
C7 C2 C3 118.5(4) . .
C2 C3 H3A 120.0 . .
C4 C3 C2 120.1(5) . .
C4 C3 H3A 120.0 . .
C3 C4 H4 119.6 . .
C5 C4 C3 120.7(5) . .
C5 C4 H4 119.6 . .
C4 C5 H5 119.7 . .
C4 C5 C6 120.6(5) . .
C6 C5 H5 119.7 . .
C5 C6 H6 120.1 . .
C5 C6 C7 119.7(5) . .
C7 C6 H6 120.1 . .
C2 C7 N2 118.3(3) . .
C6 C7 N2 121.4(4) . .
C6 C7 C2 120.3(4) . .
N1 C8 H8 108.5 . .
N2 C8 N1 111.4(3) . .
N2 C8 H8 108.5 . .
N2 C8 C9 112.4(3) . .
C9 C8 N1 107.4(3) . .
C9 C8 H8 108.5 . .
N4 C9 C8 121.9(3) . .
C10 C9 N4 108.9(3) . .
C10 C9 C8 129.1(4) . .
N3 C10 H10 126.8 . .
C9 C10 N3 106.4(4) . .
C9 C10 H10 126.8 . .
N3 C11 H11 124.5 . .
N4 C11 N3 111.0(4) . .
N4 C11 H11 124.5 . .
C1 C12 H12A 109.5 . .
C1 C12 H12B 109.5 . .
C1 C12 H12C 109.5 . .
H12A C12 H12B 109.5 . .
H12A C12 H12C 109.5 . .
H12B C12 H12C 109.5 . .

loop_
_geom_bond_atom_site_label_1
_geom_bond_atom_site_label_2
_geom_bond_distance
_geom_bond_site_symmetry_2
Cd1 O1 2.412(2) .
Cd1 O1 2.412(2) 2_756
Cd1 O2 2.338(3) .
Cd1 O2 2.338(3) 2_756
Cd1 N4 2.270(3) 2_756
Cd1 N4 2.270(3) .
O1 N1 1.322(3) .
O2 N5 1.221(4) .
O3 N5 1.219(4) .
O4 N5 1.211(5) .
N1 C1 1.296(4) .
N1 C8 1.494(4) .
N2 H2 0.857(10) .
N2 C7 1.406(5) .
N2 C8 1.423(5) .
N3 H3 0.8600 .
N3 C10 1.360(5) .
N3 C11 1.329(5) .
N4 C9 1.381(5) .
N4 C11 1.315(5) .
C1 C2 1.453(5) .
C1 C12 1.489(5) .
C2 C3 1.408(5) .
C2 C7 1.392(6) .
C3 H3A 0.9300 .
C3 C4 1.367(7) .
C4 H4 0.9300 .
C4 C5 1.362(8) .
C5 H5 0.9300 .
C5 C6 1.377(7) .
C6 H6 0.9300 .
C6 C7 1.382(6) .
C8 H8 0.9800 .
C8 C9 1.489(5) .
C9 C10 1.347(5) .
C10 H10 0.9300 .
C11 H11 0.9300 .
C12 H12A 0.9600 .
C12 H12B 0.9600 .
C12 H12C 0.9600 .

loop_
_geom_torsion_atom_site_label_1
_geom_torsion_atom_site_label_2
_geom_torsion_atom_site_label_3
_geom_torsion_atom_site_label_4
_geom_torsion
_geom_torsion_site_symmetry_1
_geom_torsion_site_symmetry_2
_geom_torsion_site_symmetry_3
_geom_torsion_site_symmetry_4
Cd1 O1 N1 C1 -129.3(3) . . . .
Cd1 O1 N1 C8 49.4(3) . . . .
Cd1 O2 N5 O3 168.9(3) . . . .
Cd1 O2 N5 O4 -12.0(7) . . . .
Cd1 N4 C9 C8 6.9(4) . . . .
Cd1 N4 C9 C10 -172.2(2) . . . .
Cd1 N4 C11 N3 171.9(2) . . . .
O1 N1 C1 C2 -176.8(3) . . . .
O1 N1 C1 C12 0.6(5) . . . .
O1 N1 C8 N2 148.3(3) . . . .
O1 N1 C8 C9 -88.2(3) . . . .
N1 C1 C2 C3 -169.5(4) . . . .
N1 C1 C2 C7 14.3(6) . . . .
N1 C8 C9 N4 53.6(4) . . . .
N1 C8 C9 C10 -127.5(4) . . . .
N2 C8 C9 N4 176.5(3) . . . .
N2 C8 C9 C10 -4.6(5) . . . .
N4 C9 C10 N3 -0.8(4) . . . .
C1 N1 C8 N2 -33.0(4) . . . .
C1 N1 C8 C9 90.5(4) . . . .
C1 C2 C3 C4 -175.5(4) . . . .
C1 C2 C7 N2 -2.9(6) . . . .
C1 C2 C7 C6 175.2(4) . . . .
C2 C3 C4 C5 -0.1(8) . . . .
C3 C2 C7 N2 -179.2(4) . . . .
C3 C2 C7 C6 -1.1(6) . . . .
C3 C4 C5 C6 -0.1(9) . . . .
C4 C5 C6 C7 -0.2(8) . . . .
C5 C6 C7 N2 178.9(4) . . . .
C5 C6 C7 C2 0.9(7) . . . .
C7 N2 C8 N1 43.7(4) . . . .
C7 N2 C8 C9 -76.9(4) . . . .
C7 C2 C3 C4 0.8(6) . . . .
C8 N1 C1 C2 4.6(5) . . . .
C8 N1 C1 C12 -178.0(4) . . . .
C8 N2 C7 C2 -27.3(5) . . . .
C8 N2 C7 C6 154.6(4) . . . .
C8 C9 C10 N3 -179.9(3) . . . .
C9 N4 C11 N3 -0.1(4) . . . .
C10 N3 C11 N4 -0.5(4) . . . .
C11 N3 C10 C9 0.8(4) . . . .
C11 N4 C9 C8 179.7(3) . . . .
C11 N4 C9 C10 0.6(4) . . . .
C12 C1 C2 C3 13.3(6) . . . .
C12 C1 C2 C7 -162.9(4) . . . .
